data_2217406
loop_
_publ_author_name
'Ghali Alhouari'
'Abdelali Kerbal '
'Najib Ben Larbi '
'Taibi Ben Hadda'
'Maria Daoudi'
'Helen Stoeckli-Evans'

_publ_section_title
;
 3,4-Bis(4-nitrophenyl)-1,2,5-oxadiazole 2-oxide
;
_journal_coeditor_code BG2154
_journal_issue 2
_journal_name_full 'Acta Crystallographica Section E'
_journal_page_first o511
_journal_page_last o511
_journal_paper_doi 10.1107/S1600536807066640
_journal_volume 64
_journal_year 2008
_chemical_formula_iupac 'C14 H8 N4 O6'
_chemical_formula_moiety 'C14 H8 N4 O6'
_chemical_formula_sum 'C14 H8 N4 O6'
_chemical_formula_weight 328.24
_chemical_name_systematic
;
3,4-Bis(4-nitrophenyl)-1,2,5-oxadiazole 2-oxide
;
_space_group_IT_number 14
_symmetry_cell_setting monoclinic
_symmetry_space_group_name_Hall '-P 2ybc'
_symmetry_space_group_name_H-M 'P 1 21/c 1'
_atom_sites_solution_hydrogens geom
_atom_sites_solution_primary direct
_atom_sites_solution_secondary difmap
_audit_creation_method SHELXL-97
_cell_angle_alpha 90.00
_cell_angle_beta 91.667(5)
_cell_angle_gamma 90.00
_cell_formula_units_Z 8
_cell_length_a 17.3977(11)
_cell_length_b 7.2813(4)
_cell_length_c 21.5341(13)
_cell_measurement_reflns_used 22316
_cell_measurement_temperature 173(2)
_cell_measurement_theta_max 29.62
_cell_measurement_theta_min 1.39
_cell_volume 2726.7(3)
_computing_cell_refinement 'X-AREA (Stoe & Cie, 2006)'
_computing_data_collection 'X-AREA (Stoe & Cie, 2006)'
_computing_data_reduction 'X-RED32 (Stoe & Cie, 2006)'
_computing_molecular_graphics 'PLATON  (Spek, 2003)'
_computing_publication_material 'SHELXL97 (Sheldrick, 1997)'
_computing_structure_refinement 'SHELXL97 (Sheldrick, 1997)'
_computing_structure_solution 'SHELXS97 (Sheldrick, 1997)'
_diffrn_ambient_temperature 173(2)
_diffrn_detector_area_resol_mean 6.67
_diffrn_measured_fraction_theta_full 0.988
_diffrn_measured_fraction_theta_max 0.988
_diffrn_measurement_device_type 'Stoe IPDS-2'
_diffrn_measurement_method '\f and \w'
_diffrn_radiation_monochromator graphite
_diffrn_radiation_source 'fine-focus sealed tube'
_diffrn_radiation_type MoK\a
_diffrn_radiation_wavelength 0.71073
_diffrn_reflns_av_R_equivalents 0.0543
_diffrn_reflns_av_sigmaI/netI 0.0397
_diffrn_reflns_limit_h_max 23
_diffrn_reflns_limit_h_min -23
_diffrn_reflns_limit_k_max 9
_diffrn_reflns_limit_k_min -9
_diffrn_reflns_limit_l_max 27
_diffrn_reflns_limit_l_min -29
_diffrn_reflns_number 29047
_diffrn_reflns_theta_full 29.29
_diffrn_reflns_theta_max 29.29
_diffrn_reflns_theta_min 1.89
_diffrn_standards_decay_% 0
_diffrn_standards_number 0
_exptl_absorpt_coefficient_mu 0.129
_exptl_absorpt_correction_type none
_exptl_crystal_colour yellow
_exptl_crystal_density_diffrn 1.599
_exptl_crystal_density_method 'not measured'
_exptl_crystal_description block
_exptl_crystal_F_000 1344
_exptl_crystal_size_max 0.40
_exptl_crystal_size_mid 0.35
_exptl_crystal_size_min 0.30
_refine_diff_density_max 0.215
_refine_diff_density_min -0.166
_refine_ls_extinction_coef 0.0064(7)
_refine_ls_extinction_expression Fc^*^=kFc[1+0.001xFc^2^\l^3^/sin(2\q)]^-1/4^
_refine_ls_extinction_method 'SHELXL97 (Sheldrick, 1997)'
_refine_ls_goodness_of_fit_ref 1.146
_refine_ls_hydrogen_treatment constr
_refine_ls_matrix_type full
_refine_ls_number_parameters 452
_refine_ls_number_reflns 7339
_refine_ls_number_restraints 0
_refine_ls_restrained_S_all 1.146
_refine_ls_R_factor_all 0.0811
_refine_ls_R_factor_gt 0.0596
_refine_ls_shift/su_max 0.001
_refine_ls_shift/su_mean 0.000
_refine_ls_structure_factor_coef Fsqd
_refine_ls_weighting_details 'calc w=1/[\s^2^(Fo^2^)+(0.0291P)^2^+1.6814P] where P=(Fo^2^+2Fc^2^)/3'
_refine_ls_weighting_scheme calc
_refine_ls_wR_factor_gt 0.1261
_refine_ls_wR_factor_ref 0.1332
_reflns_number_gt 5558
_reflns_number_total 7339
_reflns_threshold_expression I>2\s(I)
_cod_data_source_file bg2154.cif
_cod_data_source_block II
_cod_original_sg_symbol_H-M 'P 21/c'
_cod_database_code 2217406
_cod_database_fobs_code 2217406

loop_
_symmetry_equiv_pos_site_id
_symmetry_equiv_pos_as_xyz
1 x,y,z
2 -x,1/2+y,1/2-z
3 -x,-y,-z
4 x,1/2-y,1/2+z

loop_
_atom_site_aniso_label
_atom_site_aniso_U_11
_atom_site_aniso_U_22
_atom_site_aniso_U_33
_atom_site_aniso_U_12
_atom_site_aniso_U_13
_atom_site_aniso_U_23
O1A 0.0354(14) 0.080(2) 0.0549(17) 0.0116(14) -0.0039(12) 0.0144(15)
O1B 0.054(2) 0.042(2) 0.044(2) 0.0035(16) 0.0018(16) 0.0160(16)
O2 0.0530(10) 0.0577(11) 0.0558(10) 0.0170(8) -0.0162(8) 0.0003(8)
O3 0.0414(8) 0.0630(11) 0.0547(10) 0.0061(8) -0.0064(7) 0.0046(8)
O4 0.0396(9) 0.0799(13) 0.0647(11) -0.0101(8) 0.0077(8) 0.0087(10)
O5 0.0531(10) 0.0581(11) 0.0836(13) -0.0183(9) 0.0061(9) 0.0106(10)
O6 0.0598(10) 0.0446(9) 0.0553(10) 0.0018(8) -0.0015(8) 0.0031(7)
N1 0.0411(10) 0.0575(12) 0.0454(10) 0.0076(9) -0.0081(8) -0.0004(9)
N2 0.0463(10) 0.0458(11) 0.0445(10) 0.0058(8) -0.0100(8) 0.0011(9)
N3 0.0367(9) 0.0356(9) 0.0501(10) -0.0017(7) -0.0009(8) -0.0050(8)
N4 0.0467(10) 0.0430(10) 0.0406(9) -0.0107(8) -0.0025(8) -0.0041(8)
C1 0.0344(10) 0.0432(11) 0.0342(10) 0.0044(8) -0.0047(7) -0.0030(8)
C2 0.0396(10) 0.0394(11) 0.0334(10) 0.0023(8) -0.0049(8) -0.0012(8)
C3 0.0350(10) 0.0319(10) 0.0379(10) -0.0039(8) -0.0036(8) 0.0014(8)
C4 0.0388(10) 0.0399(11) 0.0365(10) -0.0040(8) -0.0007(8) 0.0027(8)
C5 0.0382(10) 0.0376(11) 0.0374(10) -0.0017(8) -0.0044(8) 0.0020(8)
C6 0.0342(9) 0.0285(9) 0.0450(11) -0.0025(8) -0.0009(8) -0.0034(8)
C7 0.0403(11) 0.0396(11) 0.0412(11) -0.0049(9) 0.0033(8) 0.0022(9)
C8 0.0417(11) 0.0397(11) 0.0393(11) -0.0041(9) -0.0030(8) 0.0051(9)
C9 0.0310(9) 0.0428(11) 0.0337(9) -0.0030(8) -0.0030(7) -0.0022(8)
C10 0.0351(10) 0.0493(13) 0.0485(12) 0.0030(9) 0.0047(9) 0.0019(10)
C11 0.0355(10) 0.0519(13) 0.0475(12) -0.0038(9) 0.0056(9) 0.0012(10)
C12 0.0394(10) 0.0391(11) 0.0364(10) -0.0069(8) -0.0036(8) -0.0023(8)
C13 0.0344(10) 0.0379(10) 0.0419(11) -0.0026(8) -0.0033(8) -0.0048(9)
C14 0.0331(10) 0.0404(11) 0.0383(10) -0.0041(8) 0.0005(8) -0.0037(8)
O21A 0.0357(16) 0.078(3) 0.060(2) 0.0089(16) 0.0076(14) -0.0136(18)
O21B 0.0495(17) 0.0430(17) 0.0459(17) -0.0024(14) 0.0008(13) -0.0184(14)
O22 0.0515(9) 0.0603(11) 0.0514(9) 0.0154(8) 0.0136(7) -0.0062(8)
O23 0.0375(8) 0.0833(14) 0.0650(11) -0.0078(9) -0.0038(8) -0.0061(10)
O24 0.0454(9) 0.0716(12) 0.0628(11) 0.0054(8) 0.0119(8) -0.0120(9)
O25 0.0519(10) 0.0559(11) 0.0669(11) -0.0174(8) 0.0022(8) -0.0114(9)
O26 0.0573(10) 0.0465(9) 0.0572(10) 0.0029(8) 0.0022(8) -0.0064(8)
N21 0.0406(10) 0.0574(12) 0.0414(10) 0.0057(9) 0.0070(7) -0.0025(9)
N22 0.0470(10) 0.0452(11) 0.0416(10) 0.0037(8) 0.0085(8) -0.0041(8)
N23 0.0386(9) 0.0359(9) 0.0516(11) -0.0028(7) 0.0045(8) 0.0039(8)
N24 0.0481(10) 0.0408(10) 0.0386(9) -0.0057(8) 0.0037(8) 0.0020(8)
C21 0.0334(9) 0.0439(11) 0.0331(9) 0.0015(8) 0.0041(7) -0.0002(8)
C22 0.0372(10) 0.0397(11) 0.0331(9) 0.0008(8) 0.0050(7) -0.0004(8)
C23 0.0371(10) 0.0309(10) 0.0375(10) -0.0038(8) 0.0036(8) -0.0006(8)
C24 0.0379(10) 0.0374(10) 0.0380(10) -0.0030(8) 0.0015(8) -0.0029(8)
C25 0.0414(11) 0.0367(10) 0.0375(10) -0.0023(8) 0.0058(8) -0.0039(8)
C26 0.0371(10) 0.0280(9) 0.0433(11) -0.0036(8) 0.0040(8) 0.0021(8)
C27 0.0402(11) 0.0384(11) 0.0401(11) -0.0061(9) -0.0022(8) -0.0006(9)
C28 0.0422(11) 0.0397(11) 0.0354(10) -0.0053(9) 0.0036(8) -0.0030(8)
C29 0.0319(9) 0.0415(11) 0.0343(9) -0.0019(8) 0.0038(7) 0.0012(8)
C30 0.0357(10) 0.0499(13) 0.0488(12) 0.0062(9) -0.0046(9) -0.0042(10)
C31 0.0338(10) 0.0525(13) 0.0488(12) -0.0026(9) -0.0064(9) -0.0063(10)
C32 0.0395(10) 0.0400(11) 0.0346(10) -0.0054(8) 0.0041(8) 0.0006(8)
C33 0.0324(9) 0.0385(11) 0.0454(11) -0.0013(8) 0.0045(8) 0.0032(9)
C34 0.0291(9) 0.0412(11) 0.0421(11) -0.0049(8) 0.0005(8) 0.0026(9)

loop_
_atom_site_type_symbol
_atom_site_label
_atom_site_fract_x
_atom_site_fract_y
_atom_site_fract_z
_atom_site_U_iso_or_equiv
_atom_site_thermal_displace_type
_atom_site_calc_flag
_atom_site_refinement_flags
_atom_site_occupancy
O O1A -0.20064(15) 1.0812(5) 0.33132(14) 0.0569(10) Uani . . 0.570
O O1B -0.0065(2) 1.3687(5) 0.26989(17) 0.0467(12) Uani . . 0.430
O O2 -0.11135(10) 1.2492(2) 0.29646(8) 0.0559(6) Uani . . 1.000
O O3 0.34176(9) 0.9789(2) 0.41298(8) 0.0532(6) Uani . . 1.000
O O4 0.35733(9) 1.0989(3) 0.32312(9) 0.0613(6) Uani . . 1.000
O O5 -0.16080(10) 0.2648(3) 0.48002(10) 0.0649(7) Uani . . 1.000
O O6 -0.03872(10) 0.2186(2) 0.47351(8) 0.0533(6) Uani . . 1.000
N N1 -0.13345(11) 1.0918(3) 0.32958(9) 0.0482(6) Uani . . 1.000
N N2 -0.03118(11) 1.2504(3) 0.29531(9) 0.0458(6) Uani . . 1.000
N N3 0.31689(10) 1.0437(2) 0.36429(9) 0.0408(5) Uani . . 1.000
N N4 -0.09605(11) 0.3130(3) 0.46617(8) 0.0435(6) Uani . . 1.000
C C1 -0.07019(11) 1.0052(3) 0.34783(9) 0.0374(6) Uani . . 1.000
C C2 -0.00587(12) 1.1062(3) 0.32676(9) 0.0376(6) Uani . . 1.000
C C3 0.07736(11) 1.0830(3) 0.33666(9) 0.0350(6) Uani . . 1.000
C C4 0.10802(12) 1.0318(3) 0.39460(9) 0.0384(6) Uani . . 1.000
C C5 0.18658(11) 1.0173(3) 0.40352(10) 0.0378(6) Uani . . 1.000
C C6 0.23332(11) 1.0561(3) 0.35481(10) 0.0359(6) Uani . . 1.000
C C7 0.20455(12) 1.1079(3) 0.29709(10) 0.0403(6) Uani . . 1.000
C C8 0.12612(12) 1.1209(3) 0.28824(10) 0.0403(6) Uani . . 1.000
C C9 -0.07511(11) 0.8297(3) 0.38100(9) 0.0359(6) Uani . . 1.000
C C10 -0.14024(12) 0.7885(3) 0.41433(10) 0.0442(7) Uani . . 1.000
C C11 -0.14705(12) 0.6194(3) 0.44269(11) 0.0449(7) Uani . . 1.000
C C12 -0.08802(12) 0.4955(3) 0.43814(9) 0.0384(6) Uani . . 1.000
C C13 -0.02201(11) 0.5341(3) 0.40691(10) 0.0382(6) Uani . . 1.000
C C14 -0.01649(11) 0.7014(3) 0.37723(9) 0.0373(6) Uani . . 1.000
O O21A 0.29246(18) 1.1020(5) 0.16767(16) 0.0578(13) Uani . . 0.500
O O21B 0.49456(18) 1.3863(4) 0.22893(14) 0.0461(10) Uani . . 0.500
O O22 0.38508(9) 1.2667(2) 0.20230(8) 0.0542(6) Uani . . 1.000
O O23 0.85144(9) 1.0823(3) 0.17637(9) 0.0620(7) Uani . . 1.000
O O24 0.82849(10) 0.9729(3) 0.08579(9) 0.0597(6) Uani . . 1.000
O O25 0.31736(10) 0.2800(2) 0.02256(9) 0.0582(6) Uani . . 1.000
O O26 0.44007(10) 0.2367(2) 0.02397(8) 0.0537(6) Uani . . 1.000
N N21 0.36029(11) 1.1097(3) 0.17004(9) 0.0464(6) Uani . . 1.000
N N22 0.46569(11) 1.2675(3) 0.20255(9) 0.0445(6) Uani . . 1.000
N N23 0.80723(10) 1.0366(2) 0.13458(9) 0.0420(6) Uani . . 1.000
N N24 0.38324(11) 0.3300(3) 0.03385(8) 0.0425(6) Uani . . 1.000
C C21 0.42189(11) 1.0222(3) 0.15133(9) 0.0367(6) Uani . . 1.000
C C22 0.48800(11) 1.1233(3) 0.17116(9) 0.0366(6) Uani . . 1.000
C C23 0.57059(11) 1.0973(3) 0.16113(9) 0.0351(6) Uani . . 1.000
C C24 0.59670(11) 1.0453(3) 0.10327(9) 0.0378(6) Uani . . 1.000
C C25 0.67416(12) 1.0243(3) 0.09420(10) 0.0384(6) Uani . . 1.000
C C26 0.72470(11) 1.0581(3) 0.14354(10) 0.0361(6) Uani . . 1.000
C C27 0.70047(12) 1.1111(3) 0.20112(10) 0.0396(6) Uani . . 1.000
C C28 0.62323(12) 1.1303(3) 0.20988(9) 0.0391(6) Uani . . 1.000
C C29 0.41346(11) 0.8464(3) 0.11884(9) 0.0359(6) Uani . . 1.000
C C30 0.34415(12) 0.8024(3) 0.08826(10) 0.0449(7) Uani . . 1.000
C C31 0.33437(12) 0.6338(3) 0.06037(11) 0.0452(7) Uani . . 1.000
C C32 0.39471(12) 0.5119(3) 0.06177(9) 0.0380(6) Uani . . 1.000
C C33 0.46440(11) 0.5523(3) 0.09033(10) 0.0387(6) Uani . . 1.000
C C34 0.47300(11) 0.7196(3) 0.11986(10) 0.0375(6) Uani . . 1.000
H H4 0.07490 1.00690 0.42790 0.0460 Uiso calc R 1.000
H H7 0.23810 1.13390 0.26420 0.0480 Uiso calc R 1.000
H H8 0.10510 1.15590 0.24880 0.0480 Uiso calc R 1.000
H H10 -0.18010 0.87690 0.41760 0.0530 Uiso calc R 1.000
H H11 -0.19170 0.58940 0.46490 0.0540 Uiso calc R 1.000
H H13 0.01880 0.44760 0.40580 0.0460 Uiso calc R 1.000
H H14 0.02770 0.72880 0.35410 0.0450 Uiso calc R 1.000
H H5 0.20810 0.98100 0.44270 0.0450 Uiso calc R 1.000
H H24 0.56090 1.02430 0.06990 0.0450 Uiso calc R 1.000
H H25 0.69240 0.98750 0.05500 0.0460 Uiso calc R 1.000
H H27 0.73660 1.13390 0.23410 0.0480 Uiso calc R 1.000
H H28 0.60550 1.16630 0.24940 0.0470 Uiso calc R 1.000
H H30 0.30350 0.88940 0.08670 0.0540 Uiso calc R 1.000
H H31 0.28670 0.60220 0.04050 0.0540 Uiso calc R 1.000
H H33 0.50570 0.46700 0.08970 0.0460 Uiso calc R 1.000
H H34 0.52010 0.74810 0.14110 0.0450 Uiso calc R 1.000

loop_
_atom_type_symbol
_atom_type_description
_atom_type_scat_dispersion_real
_atom_type_scat_dispersion_imag
_atom_type_scat_source
C C 0.0033 0.0016 'International Tables Vol C Tables 4.2.6.8 and 6.1.1.4'
H H 0.0000 0.0000 'International Tables Vol C Tables 4.2.6.8 and 6.1.1.4'
N N 0.0061 0.0033 'International Tables Vol C Tables 4.2.6.8 and 6.1.1.4'
O O 0.0106 0.0060 'International Tables Vol C Tables 4.2.6.8 and 6.1.1.4'

loop_
_geom_angle_atom_site_label_1
_geom_angle_atom_site_label_2
_geom_angle_atom_site_label_3
_geom_angle
_geom_angle_publ_flag
N1 O2 N2 107.55(16) no
N21 O22 N22 107.40(16) no
O1A N1 O2 110.9(2) no
O2 N1 C1 107.59(17) no
O1A N1 C1 141.5(3) no
O2 N2 C2 107.76(18) no
O1B N2 O2 114.4(2) no
O1B N2 C2 137.8(3) no
O3 N3 O4 123.86(18) no
O3 N3 C6 118.05(17) no
O4 N3 C6 118.09(18) no
O5 N4 C12 117.3(2) no
O6 N4 C12 118.49(18) no
O5 N4 O6 124.2(2) no
O22 N21 C21 107.74(17) no
O21A N21 O22 110.7(2) no
O21A N21 C21 141.6(3) no
O21B N22 C22 136.8(2) no
O22 N22 C22 107.77(17) no
O21B N22 O22 115.5(2) no
O23 N23 O24 122.91(19) no
O23 N23 C26 118.45(18) no
O24 N23 C26 118.64(18) no
O25 N24 O26 124.0(2) no
O26 N24 C32 118.17(18) no
O25 N24 C32 117.85(18) no
N1 C1 C9 120.10(18) no
C2 C1 C9 131.46(18) no
N1 C1 C2 108.35(19) no
N2 C2 C3 118.68(19) no
C1 C2 C3 132.49(19) no
N2 C2 C1 108.73(18) no
C4 C3 C8 119.90(18) no
C2 C3 C4 120.76(18) no
C2 C3 C8 119.28(18) no
C3 C4 C5 119.83(19) no
C4 C5 C6 118.94(19) no
N3 C6 C5 119.18(19) no
N3 C6 C7 118.37(18) no
C5 C6 C7 122.45(19) no
C6 C7 C8 118.45(19) no
C3 C8 C7 120.4(2) no
C1 C9 C10 119.91(18) no
C1 C9 C14 120.30(18) no
C10 C9 C14 119.7(2) no
C9 C10 C11 120.1(2) no
C10 C11 C12 118.7(2) no
C11 C12 C13 122.5(2) no
N4 C12 C13 118.45(19) no
N4 C12 C11 119.03(19) no
C12 C13 C14 118.47(19) no
C9 C14 C13 120.40(18) no
C3 C4 H4 120.00 no
C5 C4 H4 120.00 no
C4 C5 H5 121.00 no
C6 C5 H5 121.00 no
C8 C7 H7 121.00 no
C6 C7 H7 121.00 no
C7 C8 H8 120.00 no
C3 C8 H8 120.00 no
C11 C10 H10 120.00 no
C9 C10 H10 120.00 no
C10 C11 H11 121.00 no
C12 C11 H11 121.00 no
C14 C13 H13 121.00 no
C12 C13 H13 121.00 no
C13 C14 H14 120.00 no
C9 C14 H14 120.00 no
N21 C21 C22 108.40(19) no
N21 C21 C29 119.80(18) no
C22 C21 C29 131.73(18) no
N22 C22 C21 108.67(18) no
N22 C22 C23 118.87(19) no
C21 C22 C23 132.43(19) no
C22 C23 C24 120.81(17) no
C22 C23 C28 119.36(18) no
C24 C23 C28 119.80(18) no
C23 C24 C25 120.27(18) no
C24 C25 C26 118.37(19) no
N23 C26 C25 119.00(19) no
N23 C26 C27 118.45(18) no
C25 C26 C27 122.55(19) no
C26 C27 C28 118.70(19) no
C23 C28 C27 120.30(19) no
C21 C29 C30 119.99(18) no
C21 C29 C34 120.66(18) no
C30 C29 C34 119.3(2) no
C29 C30 C31 120.4(2) no
C30 C31 C32 118.8(2) no
N24 C32 C31 118.67(19) no
N24 C32 C33 118.98(19) no
C31 C32 C33 122.3(2) no
C32 C33 C34 118.50(19) no
C29 C34 C33 120.61(18) no
C23 C24 H24 120.00 no
C25 C24 H24 120.00 no
C24 C25 H25 121.00 no
C26 C25 H25 121.00 no
C26 C27 H27 121.00 no
C28 C27 H27 121.00 no
C23 C28 H28 120.00 no
C27 C28 H28 120.00 no
C29 C30 H30 120.00 no
C31 C30 H30 120.00 no
C30 C31 H31 121.00 no
C32 C31 H31 121.00 no
C32 C33 H33 121.00 no
C34 C33 H33 121.00 no
C29 C34 H34 120.00 no
C33 C34 H34 120.00 no

loop_
_geom_bond_atom_site_label_1
_geom_bond_atom_site_label_2
_geom_bond_distance
_geom_bond_publ_flag
O1A N1 1.173(3) no
O1B N2 1.113(4) no
O2 N2 1.396(3) no
O2 N1 1.409(3) no
O3 N3 1.218(2) no
O4 N3 1.216(3) no
O5 N4 1.225(3) no
O6 N4 1.218(3) no
O21A N21 1.181(4) no
O21B N22 1.143(4) no
O22 N21 1.399(3) no
O22 N22 1.402(2) no
O23 N23 1.213(3) no
O24 N23 1.216(3) no
O25 N24 1.220(3) no
O26 N24 1.223(3) no
N1 C1 1.318(3) no
N2 C2 1.318(3) no
N3 C6 1.465(3) no
N4 C12 1.468(3) no
N21 C21 1.320(3) no
N22 C22 1.314(3) no
N23 C26 1.463(3) no
N24 C32 1.466(3) no
C1 C9 1.468(3) no
C1 C2 1.424(3) no
C2 C3 1.467(3) no
C3 C8 1.391(3) no
C3 C4 1.393(3) no
C4 C5 1.379(3) no
C5 C6 1.375(3) no
C6 C7 1.379(3) no
C7 C8 1.376(3) no
C9 C10 1.392(3) no
C9 C14 1.387(3) no
C10 C11 1.381(3) no
C11 C12 1.373(3) no
C12 C13 1.377(3) no
C13 C14 1.380(3) no
C4 H4 0.9500 no
C5 H5 0.9500 no
C7 H7 0.9500 no
C8 H8 0.9500 no
C10 H10 0.9500 no
C11 H11 0.9500 no
C13 H13 0.9500 no
C14 H14 0.9500 no
C21 C22 1.421(3) no
C21 C29 1.464(3) no
C22 C23 1.471(3) no
C23 C24 1.391(3) no
C23 C28 1.394(3) no
C24 C25 1.376(3) no
C25 C26 1.381(3) no
C26 C27 1.376(3) no
C27 C28 1.370(3) no
C29 C30 1.394(3) no
C29 C34 1.387(3) no
C30 C31 1.375(3) no
C31 C32 1.374(3) no
C32 C33 1.375(3) no
C33 C34 1.380(3) no
C24 H24 0.9500 no
C25 H25 0.9500 no
C27 H27 0.9500 no
C28 H28 0.9500 no
C30 H30 0.9500 no
C31 H31 0.9500 no
C33 H33 0.9500 no
C34 H34 0.9500 no

loop_
_geom_hbond_atom_site_label_D
_geom_hbond_atom_site_label_H
_geom_hbond_atom_site_label_A
_geom_hbond_site_symmetry_A
_geom_hbond_distance_DH
_geom_hbond_distance_HA
_geom_hbond_distance_DA
_geom_hbond_angle_DHA
_geom_hbond_publ_flag
C5 H5 O5 3_566 0.95 2.59 3.283(3) 130 yes
C7 H7 O21A . 0.95 2.32 3.218(4) 157 no
C10 H10 O1A . 0.95 2.40 2.955(4) 117 no
C14 H14 O23 2_645 0.95 2.46 3.244(3) 139 yes
C25 H25 O25 3_665 0.95 2.57 3.358(3) 141 yes
C27 H27 O1A 1_655 0.95 2.36 3.254(4) 156 yes
C28 H28 O21B . 0.95 2.54 2.951(4) 106 no
C30 H30 O21A . 0.95 2.34 2.929(4) 119 no
C31 H31 O5 2_555 0.95 2.52 3.261(3) 135 yes
C34 H34 O4 2_645 0.95 2.50 3.284(3) 140 yes

loop_
_geom_torsion_atom_site_label_1
_geom_torsion_atom_site_label_2
_geom_torsion_atom_site_label_3
_geom_torsion_atom_site_label_4
_geom_torsion
_geom_torsion_publ_flag
N2 O2 N1 O1A -178.8(2) no
N2 O2 N1 C1 0.7(2) no
N1 O2 N2 C2 -1.4(2) no
N22 O22 N21 O21A -179.3(2) no
N22 O22 N21 C21 -0.7(2) no
N21 O22 N22 O21B -178.0(2) no
N21 O22 N22 C22 1.5(2) no
O2 N1 C1 C9 -176.89(17) no
O1A N1 C1 C2 179.5(4) no
O1A N1 C1 C9 2.4(5) no
O2 N1 C1 C2 0.1(2) no
O2 N2 C2 C3 -175.41(17) no
O2 N2 C2 C1 1.4(2) no
O3 N3 C6 C5 8.3(3) no
O3 N3 C6 C7 -172.13(19) no
O4 N3 C6 C5 -171.6(2) no
O4 N3 C6 C7 8.0(3) no
O5 N4 C12 C11 16.0(3) no
O6 N4 C12 C11 -164.9(2) no
O6 N4 C12 C13 16.7(3) no
O5 N4 C12 C13 -162.5(2) no
O22 N21 C21 C22 -0.4(2) no
O21A N21 C21 C22 177.6(4) no
O21A N21 C21 C29 -5.2(5) no
O22 N21 C21 C29 176.84(17) no
O21B N22 C22 C23 -4.2(4) no
O21B N22 C22 C21 177.6(3) no
O22 N22 C22 C21 -1.7(2) no
O22 N22 C22 C23 176.42(17) no
O24 N23 C26 C25 -6.9(3) no
O23 N23 C26 C25 173.5(2) no
O23 N23 C26 C27 -6.6(3) no
O24 N23 C26 C27 173.0(2) no
O25 N24 C32 C33 162.4(2) no
O25 N24 C32 C31 -15.3(3) no
O26 N24 C32 C31 165.6(2) no
O26 N24 C32 C33 -16.7(3) no
N1 C1 C2 N2 -1.0(2) no
N1 C1 C9 C14 152.1(2) no
C2 C1 C9 C10 158.6(2) no
C2 C1 C9 C14 -24.1(3) no
C9 C1 C2 C3 -8.2(4) no
N1 C1 C2 C3 175.2(2) no
C9 C1 C2 N2 175.6(2) no
N1 C1 C9 C10 -25.2(3) no
N2 C2 C3 C4 135.9(2) no
N2 C2 C3 C8 -41.2(3) no
C1 C2 C3 C4 -40.1(3) no
C1 C2 C3 C8 142.9(2) no
C8 C3 C4 C5 -0.6(3) no
C2 C3 C8 C7 177.2(2) no
C4 C3 C8 C7 0.1(3) no
C2 C3 C4 C5 -177.6(2) no
C3 C4 C5 C6 0.8(3) no
C4 C5 C6 C7 -0.5(3) no
C4 C5 C6 N3 179.06(19) no
C5 C6 C7 C8 0.0(3) no
N3 C6 C7 C8 -179.54(19) no
C6 C7 C8 C3 0.2(3) no
C14 C9 C10 C11 -1.1(3) no
C1 C9 C14 C13 -178.11(19) no
C1 C9 C10 C11 176.3(2) no
C10 C9 C14 C13 -0.7(3) no
C9 C10 C11 C12 1.1(3) no
C10 C11 C12 N4 -177.74(19) no
C10 C11 C12 C13 0.7(3) no
C11 C12 C13 C14 -2.4(3) no
N4 C12 C13 C14 175.99(18) no
C12 C13 C14 C9 2.4(3) no
N21 C21 C22 N22 1.4(2) no
N21 C21 C22 C23 -176.5(2) no
C29 C21 C22 N22 -175.4(2) no
C29 C21 C22 C23 6.8(4) no
N21 C21 C29 C30 23.0(3) no
N21 C21 C29 C34 -154.8(2) no
C22 C21 C29 C30 -160.6(2) no
C22 C21 C29 C34 21.6(3) no
N22 C22 C23 C24 -135.9(2) no
N22 C22 C23 C28 42.3(3) no
C21 C22 C23 C24 41.7(3) no
C21 C22 C23 C28 -140.1(2) no
C22 C23 C24 C25 179.0(2) no
C28 C23 C24 C25 0.8(3) no
C22 C23 C28 C27 -178.5(2) no
C24 C23 C28 C27 -0.2(3) no
C23 C24 C25 C26 -0.7(3) no
C24 C25 C26 N23 -179.92(19) no
C24 C25 C26 C27 0.2(3) no
N23 C26 C27 C28 -179.59(19) no
C25 C26 C27 C28 0.3(3) no
C26 C27 C28 C23 -0.3(3) no
C21 C29 C30 C31 -176.6(2) no
C34 C29 C30 C31 1.2(3) no
C21 C29 C34 C33 178.61(19) no
C30 C29 C34 C33 0.8(3) no
C29 C30 C31 C32 -1.7(3) no
C30 C31 C32 N24 177.95(19) no
C30 C31 C32 C33 0.3(3) no
N24 C32 C33 C34 -175.98(19) no
C31 C32 C33 C34 1.7(3) no
C32 C33 C34 C29 -2.2(3) no
